data_1555036
loop_
_publ_author_name
'Zhang, Fei-Yi'
'Lan, Xiao-Bing'
'Xu, Chang'
'Yao, Hua-Gang'
'Li, Tian'
'Liu, Feng-Shou'

_publ_section_title
;
 Rigid hindered N-heterocyclic carbene palladium precatalysts: synthesis,
 characterization and catalytic amination
;
_journal_issue 18
_journal_name_full 'Organic Chemistry Frontiers'
_journal_page_first 3292
_journal_paper_doi 10.1039/C9QO00726A
_journal_volume 6
_journal_year 2019
_chemical_formula_sum 'C84 H65 Cl2 N3 O2 Pd'
_chemical_formula_weight 1325.69
_space_group_IT_number 15
_space_group_name_Hall '-C 2yc'
_space_group_name_H-M_alt 'C 1 2/c 1'
_symmetry_cell_setting monoclinic
_symmetry_space_group_name_H-M 'C 1 2/c 1'
_atom_sites_solution_hydrogens geom
_atom_sites_solution_primary direct
_atom_sites_solution_secondary difmap
_audit_creation_method SHELXL-97
_audit_update_record
;
2019-05-17 deposited with the CCDC.	2019-08-09 downloaded from the CCDC.
;
_cell_angle_alpha 90.00
_cell_angle_beta 95.896(3)
_cell_angle_gamma 90.00
_cell_formula_units_Z 4
_cell_length_a 17.6466(4)
_cell_length_b 20.7167(5)
_cell_length_c 20.3473(8)
_cell_measurement_reflns_used 5107
_cell_measurement_temperature 281.05(10)
_cell_measurement_theta_max 66.8230
_cell_measurement_theta_min 3.2640
_cell_volume 7399.2(4)
_computing_structure_refinement 'SHELXL-97 (Sheldrick, 1997)'
_computing_structure_solution 'SHELXS-97 (Sheldrick, 1990)'
_diffrn_ambient_temperature 281.05(10)
_diffrn_detector_area_resol_mean 10.5058
_diffrn_measured_fraction_theta_full 0.982
_diffrn_measured_fraction_theta_max 0.982
_diffrn_measurement_device_type 'Xcalibur, Atlas, Gemini ultra'
_diffrn_radiation_monochromator mirror
_diffrn_radiation_source 'sealed X-ray tube'
_diffrn_radiation_type CuK\a
_diffrn_radiation_wavelength 1.54178
_diffrn_reflns_av_R_equivalents 0.0473
_diffrn_reflns_av_sigmaI/netI 0.0544
_diffrn_reflns_limit_h_max 19
_diffrn_reflns_limit_h_min -20
_diffrn_reflns_limit_k_max 22
_diffrn_reflns_limit_k_min -24
_diffrn_reflns_limit_l_max 23
_diffrn_reflns_limit_l_min -17
_diffrn_reflns_number 16165
_diffrn_reflns_theta_full 67.05
_diffrn_reflns_theta_max 67.05
_diffrn_reflns_theta_min 3.30
_exptl_absorpt_coefficient_mu 3.049
_exptl_absorpt_correction_T_max 0.4615
_exptl_absorpt_correction_T_min 0.3751
_exptl_absorpt_correction_type multi-scan
_exptl_absorpt_process_details SADABS
_exptl_crystal_colour Yellow
_exptl_crystal_density_diffrn 1.190
_exptl_crystal_density_method 'not measured'
_exptl_crystal_description Block
_exptl_crystal_F_000 2744
_exptl_crystal_size_max 0.40
_exptl_crystal_size_mid 0.38
_exptl_crystal_size_min 0.30
_refine_diff_density_max 0.320
_refine_diff_density_min -0.476
_refine_diff_density_rms 0.058
_refine_ls_extinction_method none
_refine_ls_goodness_of_fit_ref 0.995
_refine_ls_hydrogen_treatment mixed
_refine_ls_matrix_type full
_refine_ls_number_parameters 419
_refine_ls_number_reflns 6489
_refine_ls_number_restraints 0
_refine_ls_restrained_S_all 0.995
_refine_ls_R_factor_all 0.0542
_refine_ls_R_factor_gt 0.0384
_refine_ls_shift/su_max 0.001
_refine_ls_shift/su_mean 0.000
_refine_ls_structure_factor_coef Fsqd
_refine_ls_weighting_details 'calc w=1/[\s^2^(Fo^2^)+(0.0410P)^2^+0.0000P] where P=(Fo^2^+2Fc^2^)/3'
_refine_ls_weighting_scheme calc
_refine_ls_wR_factor_gt 0.0838
_refine_ls_wR_factor_ref 0.0909
_reflns_number_gt 5059
_reflns_number_total 6489
_reflns_threshold_expression >2sigma(I)
_cod_data_source_file c9qo00726a2.cif
_cod_data_source_block exp_9602
_cod_depositor_comments
;
The following automatic conversions were performed:

data item '_exptl_absorpt_correction_type' value 'Multi-scan' was
changed to 'multi-scan' in accordance with the
/home/saulius/struct/COD-crude-data/automatic-downloads/DataCite-retrospective/RSC/depositions/lib/dictionaries/cif_core.dic
dictionary named 'cif_core.dic' version 2.4.2 last updated on
2011-04-26.

data item '_symmetry_cell_setting' value 'Monoclinic' was changed to
'monoclinic' in accordance with the
/home/saulius/struct/COD-crude-data/automatic-downloads/DataCite-retrospective/RSC/depositions/lib/dictionaries/cif_core.dic
dictionary named 'cif_core.dic' version 2.4.2 last updated on
2011-04-26.

Automatic conversion script
Id: cif_fix_values 6909 2019-04-08 15:41:33Z antanas 
;
_cod_original_sg_symbol_H-M C2/c
_cod_database_code 1555036
_platon_squeeze_void_probe_radius 1.20

loop_
_symmetry_equiv_pos_as_xyz
'x, y, z'
'-x, y, -z+1/2'
'x+1/2, y+1/2, z'
'-x+1/2, y+1/2, -z+1/2'
'-x, -y, -z'
'x, -y, z-1/2'
'-x+1/2, -y+1/2, -z'
'x+1/2, -y+1/2, z-1/2'

loop_
_atom_site_label
_atom_site_type_symbol
_atom_site_fract_x
_atom_site_fract_y
_atom_site_fract_z
_atom_site_U_iso_or_equiv
_atom_site_adp_type
_atom_site_occupancy
_atom_site_symmetry_multiplicity
_atom_site_calc_flag
_atom_site_refinement_flags
C1 C 0.5000 0.64869(17) 0.2500 0.0231(8) Uani 1 2 d S
C2 C 0.48606(13) 0.54572(12) 0.27928(13) 0.0256(6) Uani 1 1 d .
C3 C 0.47938(13) 0.47935(12) 0.30352(13) 0.0275(6) Uani 1 1 d .
C4 C 0.46077(14) 0.44948(14) 0.35939(15) 0.0348(7) Uani 1 1 d .
H4 H 0.4470 0.4736 0.3960 0.042 Uiso 1 1 calc R
C5 C 0.46281(16) 0.38068(15) 0.36086(17) 0.0428(8) Uani 1 1 d .
H5 H 0.4512 0.3591 0.3998 0.051 Uiso 1 1 calc R
C6 C 0.48070(16) 0.34469(14) 0.30874(17) 0.0446(8) Uani 1 1 d .
H6 H 0.4803 0.2989 0.3117 0.053 Uiso 1 1 calc R
C7 C 0.5000 0.37463(19) 0.2500 0.0372(10) Uani 1 2 d S
C8 C 0.5000 0.44196(18) 0.2500 0.0299(9) Uani 1 2 d S
C9 C 0.43472(13) 0.62975(12) 0.35232(13) 0.0258(6) Uani 1 1 d .
C10 C 0.35501(13) 0.61954(12) 0.34956(14) 0.0283(6) Uani 1 1 d .
C11 C 0.31945(14) 0.63932(13) 0.40346(14) 0.0306(6) Uani 1 1 d .
H11 H 0.2660 0.6334 0.4029 0.037 Uiso 1 1 calc R
C12 C 0.35922(14) 0.66749(13) 0.45836(14) 0.0317(6) Uani 1 1 d .
C13 C 0.43747(14) 0.67622(13) 0.46054(14) 0.0306(6) Uani 1 1 d .
H13 H 0.4647 0.6953 0.4983 0.037 Uiso 1 1 calc R
C14 C 0.47597(13) 0.65717(12) 0.40756(13) 0.0262(6) Uani 1 1 d .
C15 C 0.35273(19) 0.7115(2) 0.56589(18) 0.0662(12) Uani 1 1 d .
H15A H 0.3876 0.6796 0.5880 0.099 Uiso 1 1 calc R
H15B H 0.3147 0.7239 0.5954 0.099 Uiso 1 1 calc R
H15C H 0.3816 0.7497 0.5549 0.099 Uiso 1 1 calc R
C16 C 0.30957(14) 0.58698(13) 0.29104(14) 0.0295(6) Uani 1 1 d .
H16 H 0.3415 0.5898 0.2533 0.035 Uiso 1 1 calc R
C17 C 0.23255(14) 0.61918(14) 0.26731(14) 0.0317(6) Uani 1 1 d .
C18 C 0.21543(14) 0.68267(14) 0.27974(15) 0.0360(7) Uani 1 1 d .
H18 H 0.2508 0.7080 0.3071 0.043 Uiso 1 1 calc R
C19 C 0.14722(16) 0.71050(15) 0.25304(17) 0.0439(8) Uani 1 1 d .
H19 H 0.1365 0.7543 0.2623 0.053 Uiso 1 1 calc R
C20 C 0.09546(17) 0.67484(16) 0.21336(19) 0.0544(9) Uani 1 1 d .
H20 H 0.0484 0.6935 0.1961 0.065 Uiso 1 1 calc R
C21 C 0.11218(16) 0.61175(16) 0.19863(17) 0.0487(8) Uani 1 1 d .
H21 H 0.0774 0.5874 0.1698 0.058 Uiso 1 1 calc R
C22 C 0.17957(15) 0.58388(15) 0.22574(15) 0.0388(7) Uani 1 1 d .
H22 H 0.1900 0.5401 0.2160 0.047 Uiso 1 1 calc R
C23 C 0.29708(14) 0.51480(14) 0.30321(16) 0.0364(7) Uani 1 1 d .
C24 C 0.30747(16) 0.47051(15) 0.25320(17) 0.0460(8) Uani 1 1 d .
H24 H 0.3257 0.4850 0.2134 0.055 Uiso 1 1 calc R
C25 C 0.29145(19) 0.40564(16) 0.2609(2) 0.0589(10) Uani 1 1 d .
H25 H 0.2983 0.3762 0.2262 0.071 Uiso 1 1 calc R
C26 C 0.26572(18) 0.38367(17) 0.3184(2) 0.0674(13) Uani 1 1 d .
H26 H 0.2543 0.3392 0.3234 0.081 Uiso 1 1 calc R
C27 C 0.25666(17) 0.42637(17) 0.3685(2) 0.0550(10) Uani 1 1 d .
H27 H 0.2402 0.4111 0.4088 0.066 Uiso 1 1 calc R
C28 C 0.27143(15) 0.49217(15) 0.36094(18) 0.0441(8) Uani 1 1 d .
H28 H 0.2638 0.5214 0.3956 0.053 Uiso 1 1 calc R
C29 C 0.56240(13) 0.66504(13) 0.41005(14) 0.0276(6) Uani 1 1 d .
H29 H 0.5730 0.6771 0.3643 0.033 Uiso 1 1 calc R
C30 C 0.59230(14) 0.72061(14) 0.45442(14) 0.0302(6) Uani 1 1 d .
C31 C 0.57248(17) 0.78297(15) 0.43555(17) 0.0419(7) Uani 1 1 d .
H31 H 0.5401 0.7897 0.3959 0.050 Uiso 1 1 calc R
C32 C 0.59859(19) 0.83590(17) 0.47292(18) 0.0527(9) Uani 1 1 d .
H32 H 0.5844 0.8783 0.4589 0.063 Uiso 1 1 calc R
C33 C 0.64543(18) 0.82637(17) 0.53069(18) 0.0513(9) Uani 1 1 d .
H33 H 0.6632 0.8622 0.5570 0.062 Uiso 1 1 calc R
C34 C 0.66605(18) 0.76509(18) 0.54981(17) 0.0503(9) Uani 1 1 d .
H34 H 0.6989 0.7587 0.5893 0.060 Uiso 1 1 calc R
C35 C 0.63996(15) 0.71208(15) 0.51268(15) 0.0378(7) Uani 1 1 d .
H35 H 0.6546 0.6698 0.5270 0.045 Uiso 1 1 calc R
C36 C 0.60427(13) 0.60158(13) 0.42559(14) 0.0290(6) Uani 1 1 d .
C37 C 0.57743(14) 0.55427(14) 0.46487(15) 0.0345(7) Uani 1 1 d .
H37 H 0.5303 0.5605 0.4827 0.041 Uiso 1 1 calc R
C38 C 0.61815(16) 0.49742(15) 0.47894(16) 0.0432(8) Uani 1 1 d .
H38 H 0.5987 0.4651 0.5058 0.052 Uiso 1 1 calc R
C39 C 0.68712(16) 0.48844(15) 0.45350(16) 0.0425(8) Uani 1 1 d .
H39 H 0.7152 0.4498 0.4627 0.051 Uiso 1 1 calc R
C40 C 0.71489(16) 0.53531(16) 0.41498(16) 0.0421(7) Uani 1 1 d .
H40 H 0.7625 0.5291 0.3980 0.050 Uiso 1 1 calc R
C41 C 0.67432(15) 0.59184(15) 0.40040(15) 0.0380(7) Uani 1 1 d .
H41 H 0.6941 0.6239 0.3734 0.046 Uiso 1 1 calc R
C42 C 0.44097(16) 0.87994(15) 0.22053(17) 0.0434(8) Uani 1 1 d .
H42 H 0.3986 0.8568 0.1999 0.052 Uiso 1 1 calc R
C43 C 0.43950(18) 0.94673(15) 0.2191(2) 0.0551(10) Uani 1 1 d .
H43 H 0.3972 0.9690 0.1969 0.066 Uiso 1 1 calc R
C44 C 0.5000 0.9804(2) 0.2500 0.0618(15) Uani 1 2 d S
H44 H 0.5000 1.0263 0.2500 0.074 Uiso 1 2 calc SR
Cl1 Cl 0.36948(3) 0.73976(3) 0.23157(4) 0.03720(18) Uani 1 1 d .
N1 N 0.47461(11) 0.60953(10) 0.29686(11) 0.0248(5) Uani 1 1 d .
N2 N 0.5000 0.84703(15) 0.2500 0.0347(8) Uani 1 2 d S
O1 O 0.31570(10) 0.68444(11) 0.50730(10) 0.0420(5) Uani 1 1 d .
Pd1 Pd 0.5000 0.743798(13) 0.2500 0.02821(9) Uani 1 2 d S

loop_
_atom_site_aniso_label
_atom_site_aniso_U_11
_atom_site_aniso_U_22
_atom_site_aniso_U_33
_atom_site_aniso_U_23
_atom_site_aniso_U_13
_atom_site_aniso_U_12
C1 0.0139(15) 0.0234(19) 0.031(2) 0.000 -0.0021(14) 0.000
C2 0.0217(12) 0.0194(12) 0.0345(15) -0.0015(11) -0.0028(10) -0.0004(10)
C3 0.0227(11) 0.0221(13) 0.0359(16) 0.0062(12) -0.0067(11) 0.0000(11)
C4 0.0276(13) 0.0317(15) 0.0428(18) 0.0078(14) -0.0075(12) -0.0034(12)
C5 0.0372(15) 0.0330(16) 0.055(2) 0.0156(16) -0.0102(14) -0.0080(13)
C6 0.0399(15) 0.0220(14) 0.067(2) 0.0084(15) -0.0169(15) -0.0046(13)
C7 0.0303(19) 0.0196(19) 0.058(3) 0.000 -0.0145(19) 0.000
C8 0.0226(17) 0.0232(19) 0.041(2) 0.000 -0.0110(16) 0.000
C9 0.0210(11) 0.0208(12) 0.0346(16) 0.0027(11) -0.0025(11) 0.0007(10)
C10 0.0205(12) 0.0225(13) 0.0405(17) 0.0064(12) -0.0035(12) -0.0002(11)
C11 0.0211(12) 0.0257(13) 0.0440(18) 0.0015(13) -0.0008(12) 0.0003(11)
C12 0.0273(13) 0.0287(14) 0.0395(17) -0.0005(13) 0.0058(12) 0.0019(12)
C13 0.0237(12) 0.0272(14) 0.0399(17) -0.0003(12) -0.0018(12) -0.0003(11)
C14 0.0223(12) 0.0219(13) 0.0331(15) -0.0004(11) -0.0031(11) 0.0015(10)
C15 0.0451(19) 0.101(3) 0.053(2) -0.029(2) 0.0096(17) 0.002(2)
C16 0.0209(12) 0.0277(14) 0.0386(16) -0.0006(12) -0.0031(11) 0.0009(11)
C17 0.0226(12) 0.0286(14) 0.0434(17) 0.0049(13) 0.0008(12) -0.0020(11)
C18 0.0263(13) 0.0309(15) 0.0494(19) 0.0022(14) -0.0034(13) -0.0008(12)
C19 0.0350(14) 0.0274(15) 0.068(2) 0.0050(15) -0.0029(15) 0.0059(13)
C20 0.0355(16) 0.0361(17) 0.086(3) 0.0070(18) -0.0202(17) 0.0049(14)
C21 0.0328(15) 0.0414(18) 0.067(2) 0.0001(17) -0.0180(15) -0.0038(14)
C22 0.0307(14) 0.0317(15) 0.052(2) 0.0005(14) -0.0065(13) 0.0004(13)
C23 0.0210(12) 0.0275(15) 0.057(2) 0.0008(14) -0.0128(13) -0.0010(11)
C24 0.0344(15) 0.0377(17) 0.061(2) -0.0046(16) -0.0197(15) 0.0059(14)
C25 0.0502(19) 0.0286(16) 0.090(3) -0.0085(19) -0.029(2) 0.0039(15)
C26 0.0419(18) 0.0248(17) 0.127(4) 0.008(2) -0.033(2) -0.0023(15)
C27 0.0312(15) 0.0416(19) 0.089(3) 0.024(2) -0.0112(17) -0.0069(14)
C28 0.0247(13) 0.0352(16) 0.070(2) 0.0081(16) -0.0078(14) -0.0052(13)
C29 0.0213(12) 0.0287(14) 0.0318(15) 0.0001(12) -0.0026(11) -0.0006(11)
C30 0.0236(12) 0.0323(15) 0.0350(16) -0.0018(13) 0.0050(11) -0.0059(11)
C31 0.0434(16) 0.0327(16) 0.047(2) -0.0045(15) -0.0064(14) -0.0022(14)
C32 0.0546(19) 0.0331(17) 0.069(2) -0.0087(17) 0.0004(18) -0.0069(16)
C33 0.0444(17) 0.046(2) 0.062(2) -0.0192(18) 0.0005(16) -0.0136(16)
C34 0.0403(16) 0.060(2) 0.049(2) -0.0129(17) -0.0059(15) -0.0097(16)
C35 0.0320(14) 0.0397(17) 0.0401(18) -0.0024(14) -0.0030(13) -0.0049(13)
C36 0.0207(12) 0.0290(14) 0.0353(16) -0.0056(12) -0.0064(11) -0.0024(11)
C37 0.0215(12) 0.0334(15) 0.0478(19) 0.0049(14) 0.0002(12) 0.0008(12)
C38 0.0334(15) 0.0357(16) 0.058(2) 0.0096(15) -0.0045(14) 0.0004(13)
C39 0.0339(15) 0.0340(16) 0.057(2) -0.0013(15) -0.0055(14) 0.0078(13)
C40 0.0279(13) 0.0464(19) 0.051(2) -0.0015(16) 0.0010(13) 0.0083(14)
C41 0.0289(14) 0.0381(16) 0.0469(19) 0.0029(14) 0.0038(13) 0.0034(13)
C42 0.0300(14) 0.0280(15) 0.071(2) 0.0035(15) 0.0011(15) 0.0044(13)
C43 0.0433(17) 0.0243(15) 0.096(3) 0.0081(17) -0.0035(19) 0.0054(14)
C44 0.046(3) 0.019(2) 0.119(5) 0.000 0.000(3) 0.000
Cl1 0.0187(3) 0.0278(3) 0.0643(5) 0.0072(3) 0.0001(3) 0.0010(3)
N1 0.0197(9) 0.0183(10) 0.0353(13) 0.0005(10) -0.0022(9) 0.0010(9)
N2 0.0246(15) 0.0217(16) 0.057(2) 0.000 0.0026(15) 0.000
O1 0.0302(10) 0.0539(14) 0.0423(13) -0.0100(10) 0.0064(9) 0.0062(9)
Pd1 0.01936(13) 0.01977(15) 0.04477(19) 0.000 -0.00024(11) 0.000

loop_
_atom_type_symbol
_atom_type_description
_atom_type_scat_dispersion_real
_atom_type_scat_dispersion_imag
_atom_type_scat_source
C C 0.0181 0.0091 'International Tables Vol C Tables 4.2.6.8 and 6.1.1.4'
H H 0.0000 0.0000 'International Tables Vol C Tables 4.2.6.8 and 6.1.1.4'
Cl Cl 0.3639 0.7018 'International Tables Vol C Tables 4.2.6.8 and 6.1.1.4'
N N 0.0311 0.0180 'International Tables Vol C Tables 4.2.6.8 and 6.1.1.4'
O O 0.0492 0.0322 'International Tables Vol C Tables 4.2.6.8 and 6.1.1.4'
Pd Pd 0.1215 3.9337 'International Tables Vol C Tables 4.2.6.8 and 6.1.1.4'

loop_
_geom_angle_atom_site_label_1
_geom_angle_atom_site_label_2
_geom_angle_atom_site_label_3
_geom_angle
_geom_angle_site_symmetry_1
_geom_angle_site_symmetry_3
N1 C1 N1 106.9(3) 2_655 .
N1 C1 Pd1 126.55(15) 2_655 .
N1 C1 Pd1 126.55(15) . .
C2 C2 N1 107.85(14) 2_655 .
C2 C2 C3 110.43(15) 2_655 .
N1 C2 C3 141.7(2) . .
C4 C3 C8 119.8(3) . .
C4 C3 C2 137.6(3) . .
C8 C3 C2 102.6(2) . .
C3 C4 C5 117.6(3) . .
C3 C4 H4 121.2 . .
C5 C4 H4 121.2 . .
C6 C5 C4 122.6(3) . .
C6 C5 H5 118.7 . .
C4 C5 H5 118.7 . .
C5 C6 C7 120.8(3) . .
C5 C6 H6 119.6 . .
C7 C6 H6 119.6 . .
C8 C7 C6 115.93(19) . 2_655
C8 C7 C6 115.93(19) . .
C6 C7 C6 128.1(4) 2_655 .
C7 C8 C3 123.21(16) . 2_655
C7 C8 C3 123.21(16) . .
C3 C8 C3 113.6(3) 2_655 .
C14 C9 C10 121.7(2) . .
C14 C9 N1 119.3(2) . .
C10 C9 N1 119.0(2) . .
C11 C10 C9 117.0(2) . .
C11 C10 C16 120.4(2) . .
C9 C10 C16 122.5(2) . .
C10 C11 C12 122.1(2) . .
C10 C11 H11 118.9 . .
C12 C11 H11 118.9 . .
O1 C12 C11 114.9(2) . .
O1 C12 C13 125.1(3) . .
C11 C12 C13 120.0(3) . .
C12 C13 C14 120.2(3) . .
C12 C13 H13 119.9 . .
C14 C13 H13 119.9 . .
C13 C14 C9 119.0(2) . .
C13 C14 C29 120.6(2) . .
C9 C14 C29 120.4(2) . .
O1 C15 H15A 109.5 . .
O1 C15 H15B 109.5 . .
H15A C15 H15B 109.5 . .
O1 C15 H15C 109.5 . .
H15A C15 H15C 109.5 . .
H15B C15 H15C 109.5 . .
C10 C16 C23 112.2(2) . .
C10 C16 C17 115.4(2) . .
C23 C16 C17 109.5(2) . .
C10 C16 H16 106.4 . .
C23 C16 H16 106.4 . .
C17 C16 H16 106.4 . .
C18 C17 C22 117.6(2) . .
C18 C17 C16 123.8(2) . .
C22 C17 C16 118.3(2) . .
C17 C18 C19 121.3(3) . .
C17 C18 H18 119.3 . .
C19 C18 H18 119.3 . .
C20 C19 C18 120.2(3) . .
C20 C19 H19 119.9 . .
C18 C19 H19 119.9 . .
C19 C20 C21 119.6(3) . .
C19 C20 H20 120.2 . .
C21 C20 H20 120.2 . .
C20 C21 C22 120.2(3) . .
C20 C21 H21 119.9 . .
C22 C21 H21 119.9 . .
C21 C22 C17 121.0(3) . .
C21 C22 H22 119.5 . .
C17 C22 H22 119.5 . .
C28 C23 C24 118.4(3) . .
C28 C23 C16 122.1(3) . .
C24 C23 C16 119.4(3) . .
C25 C24 C23 120.8(4) . .
C25 C24 H24 119.6 . .
C23 C24 H24 119.6 . .
C26 C25 C24 120.4(4) . .
C26 C25 H25 119.8 . .
C24 C25 H25 119.8 . .
C27 C26 C25 119.6(3) . .
C27 C26 H26 120.2 . .
C25 C26 H26 120.2 . .
C26 C27 C28 120.6(4) . .
C26 C27 H27 119.7 . .
C28 C27 H27 119.7 . .
C23 C28 C27 120.3(3) . .
C23 C28 H28 119.8 . .
C27 C28 H28 119.8 . .
C30 C29 C36 113.4(2) . .
C30 C29 C14 112.6(2) . .
C36 C29 C14 112.0(2) . .
C30 C29 H29 106.0 . .
C36 C29 H29 106.0 . .
C14 C29 H29 106.0 . .
C31 C30 C35 117.9(3) . .
C31 C30 C29 118.6(2) . .
C35 C30 C29 123.4(3) . .
C30 C31 C32 121.8(3) . .
C30 C31 H31 119.1 . .
C32 C31 H31 119.1 . .
C33 C32 C31 119.4(3) . .
C33 C32 H32 120.3 . .
C31 C32 H32 120.3 . .
C34 C33 C32 119.6(3) . .
C34 C33 H33 120.2 . .
C32 C33 H33 120.2 . .
C33 C34 C35 121.2(3) . .
C33 C34 H34 119.4 . .
C35 C34 H34 119.4 . .
C34 C35 C30 120.1(3) . .
C34 C35 H35 119.9 . .
C30 C35 H35 119.9 . .
C37 C36 C41 118.6(3) . .
C37 C36 C29 123.0(2) . .
C41 C36 C29 118.4(3) . .
C36 C37 C38 121.3(3) . .
C36 C37 H37 119.4 . .
C38 C37 H37 119.4 . .
C39 C38 C37 119.4(3) . .
C39 C38 H38 120.3 . .
C37 C38 H38 120.3 . .
C40 C39 C38 119.9(3) . .
C40 C39 H39 120.0 . .
C38 C39 H39 120.0 . .
C39 C40 C41 120.9(3) . .
C39 C40 H40 119.6 . .
C41 C40 H40 119.6 . .
C40 C41 C36 119.9(3) . .
C40 C41 H41 120.1 . .
C36 C41 H41 120.1 . .
N2 C42 C43 122.2(3) . .
N2 C42 H42 118.9 . .
C43 C42 H42 118.9 . .
C44 C43 C42 119.1(3) . .
C44 C43 H43 120.4 . .
C42 C43 H43 120.4 . .
C43 C44 C43 118.9(4) 2_655 .
C43 C44 H44 120.6 2_655 .
C43 C44 H44 120.6 . .
C1 N1 C2 108.6(2) . .
C1 N1 C9 126.4(2) . .
C2 N1 C9 124.7(2) . .
C42 N2 C42 118.6(4) . 2_655
C42 N2 Pd1 120.72(18) . .
C42 N2 Pd1 120.72(18) 2_655 .
C12 O1 C15 118.1(2) . .
C1 Pd1 N2 180.000(1) . .
C1 Pd1 Cl1 87.914(18) . 2_655
N2 Pd1 Cl1 92.086(18) . 2_655
C1 Pd1 Cl1 87.914(18) . .
N2 Pd1 Cl1 92.086(18) . .
Cl1 Pd1 Cl1 175.83(4) 2_655 .

loop_
_geom_bond_atom_site_label_1
_geom_bond_atom_site_label_2
_geom_bond_distance
_geom_bond_site_symmetry_2
C1 N1 1.362(3) 2_655
C1 N1 1.362(3) .
C1 Pd1 1.970(4) .
C2 C2 1.335(5) 2_655
C2 N1 1.390(3) .
C2 C3 1.470(3) .
C3 C4 1.364(4) .
C3 C8 1.414(3) .
C4 C5 1.426(4) .
C4 H4 0.9500 .
C5 C6 1.360(4) .
C5 H5 0.9500 .
C6 C7 1.419(4) .
C6 H6 0.9500 .
C7 C8 1.395(5) .
C7 C6 1.419(4) 2_655
C8 C3 1.414(3) 2_655
C9 C14 1.396(4) .
C9 C10 1.418(3) .
C9 N1 1.452(3) .
C10 C11 1.381(4) .
C10 C16 1.523(4) .
C11 C12 1.386(4) .
C11 H11 0.9500 .
C12 O1 1.364(3) .
C12 C13 1.389(4) .
C13 C14 1.389(4) .
C13 H13 0.9500 .
C14 C29 1.530(3) .
C15 O1 1.415(4) .
C15 H15A 0.9800 .
C15 H15B 0.9800 .
C15 H15C 0.9800 .
C16 C23 1.535(4) .
C16 C17 1.546(3) .
C16 H16 1.0000 .
C17 C18 1.379(4) .
C17 C22 1.401(4) .
C18 C19 1.394(4) .
C18 H18 0.9500 .
C19 C20 1.371(4) .
C19 H19 0.9500 .
C20 C21 1.380(4) .
C20 H20 0.9500 .
C21 C22 1.385(4) .
C21 H21 0.9500 .
C22 H22 0.9500 .
C23 C28 1.383(4) .
C23 C24 1.396(4) .
C24 C25 1.385(5) .
C24 H24 0.9500 .
C25 C26 1.376(5) .
C25 H25 0.9500 .
C26 C27 1.372(5) .
C26 H26 0.9500 .
C27 C28 1.399(4) .
C27 H27 0.9500 .
C28 H28 0.9500 .
C29 C30 1.523(4) .
C29 C36 1.525(4) .
C29 H29 1.0000 .
C30 C31 1.383(4) .
C30 C35 1.392(4) .
C31 C32 1.386(4) .
C31 H31 0.9500 .
C32 C33 1.380(5) .
C32 H32 0.9500 .
C33 C34 1.366(5) .
C33 H33 0.9500 .
C34 C35 1.385(4) .
C34 H34 0.9500 .
C35 H35 0.9500 .
C36 C37 1.379(4) .
C36 C41 1.401(4) .
C37 C38 1.394(4) .
C37 H37 0.9500 .
C38 C39 1.383(4) .
C38 H38 0.9500 .
C39 C40 1.370(4) .
C39 H39 0.9500 .
C40 C41 1.389(4) .
C40 H40 0.9500 .
C41 H41 0.9500 .
C42 N2 1.335(3) .
C42 C43 1.384(4) .
C42 H42 0.9500 .
C43 C44 1.373(4) .
C43 H43 0.9500 .
C44 C43 1.373(4) 2_655
C44 H44 0.9500 .
Cl1 Pd1 2.2967(6) .
N2 C42 1.335(3) 2_655
N2 Pd1 2.139(3) .
Pd1 Cl1 2.2967(6) 2_655

loop_
_geom_torsion_atom_site_label_1
_geom_torsion_atom_site_label_2
_geom_torsion_atom_site_label_3
_geom_torsion_atom_site_label_4
_geom_torsion
_geom_torsion_site_symmetry_1
_geom_torsion_site_symmetry_4
C2 C2 C3 C4 174.3(3) 2_655 .
N1 C2 C3 C4 -4.0(5) . .
C2 C2 C3 C8 -5.0(3) 2_655 .
N1 C2 C3 C8 176.7(3) . .
C8 C3 C4 C5 -0.3(3) . .
C2 C3 C4 C5 -179.5(3) . .
C3 C4 C5 C6 -1.5(4) . .
C4 C5 C6 C7 1.3(4) . .
C5 C6 C7 C8 0.6(3) . .
C5 C6 C7 C6 -179.4(3) . 2_655
C6 C7 C8 C3 -2.42(17) 2_655 2_655
C6 C7 C8 C3 177.58(17) . 2_655
C6 C7 C8 C3 177.58(17) 2_655 .
C6 C7 C8 C3 -2.42(17) . .
C4 C3 C8 C7 2.3(3) . .
C2 C3 C8 C7 -178.28(10) . .
C4 C3 C8 C3 -177.7(3) . 2_655
C2 C3 C8 C3 1.72(10) . 2_655
C14 C9 C10 C11 1.4(4) . .
N1 C9 C10 C11 179.8(2) . .
C14 C9 C10 C16 -177.2(2) . .
N1 C9 C10 C16 1.1(4) . .
C9 C10 C11 C12 -0.5(4) . .
C16 C10 C11 C12 178.2(2) . .
C10 C11 C12 O1 179.8(2) . .
C10 C11 C12 C13 -0.4(4) . .
O1 C12 C13 C14 -179.9(3) . .
C11 C12 C13 C14 0.4(4) . .
C12 C13 C14 C9 0.5(4) . .
C12 C13 C14 C29 -178.5(2) . .
C10 C9 C14 C13 -1.4(4) . .
N1 C9 C14 C13 -179.8(2) . .
C10 C9 C14 C29 177.6(2) . .
N1 C9 C14 C29 -0.8(4) . .
C11 C10 C16 C23 -81.7(3) . .
C9 C10 C16 C23 96.9(3) . .
C11 C10 C16 C17 44.7(3) . .
C9 C10 C16 C17 -136.7(3) . .
C10 C16 C17 C18 21.9(4) . .
C23 C16 C17 C18 149.6(3) . .
C10 C16 C17 C22 -164.2(3) . .
C23 C16 C17 C22 -36.4(4) . .
C22 C17 C18 C19 1.3(4) . .
C16 C17 C18 C19 175.2(3) . .
C17 C18 C19 C20 -0.2(5) . .
C18 C19 C20 C21 -1.7(5) . .
C19 C20 C21 C22 2.4(6) . .
C20 C21 C22 C17 -1.3(5) . .
C18 C17 C22 C21 -0.5(4) . .
C16 C17 C22 C21 -174.8(3) . .
C10 C16 C23 C28 48.2(3) . .
C17 C16 C23 C28 -81.3(3) . .
C10 C16 C23 C24 -135.7(3) . .
C17 C16 C23 C24 94.8(3) . .
C28 C23 C24 C25 0.9(4) . .
C16 C23 C24 C25 -175.4(2) . .
C23 C24 C25 C26 -0.7(4) . .
C24 C25 C26 C27 -0.6(5) . .
C25 C26 C27 C28 1.7(5) . .
C24 C23 C28 C27 0.2(4) . .
C16 C23 C28 C27 176.4(2) . .
C26 C27 C28 C23 -1.5(4) . .
C13 C14 C29 C30 -27.8(4) . .
C9 C14 C29 C30 153.2(2) . .
C13 C14 C29 C36 101.4(3) . .
C9 C14 C29 C36 -77.6(3) . .
C36 C29 C30 C31 164.5(3) . .
C14 C29 C30 C31 -67.0(3) . .
C36 C29 C30 C35 -14.3(4) . .
C14 C29 C30 C35 114.2(3) . .
C35 C30 C31 C32 -0.1(5) . .
C29 C30 C31 C32 -178.9(3) . .
C30 C31 C32 C33 -0.2(5) . .
C31 C32 C33 C34 0.7(5) . .
C32 C33 C34 C35 -0.9(5) . .
C33 C34 C35 C30 0.5(5) . .
C31 C30 C35 C34 0.0(4) . .
C29 C30 C35 C34 178.7(3) . .
C30 C29 C36 C37 97.1(3) . .
C14 C29 C36 C37 -31.6(4) . .
C30 C29 C36 C41 -80.9(3) . .
C14 C29 C36 C41 150.3(3) . .
C41 C36 C37 C38 -0.7(4) . .
C29 C36 C37 C38 -178.7(3) . .
C36 C37 C38 C39 0.5(5) . .
C37 C38 C39 C40 0.2(5) . .
C38 C39 C40 C41 -0.6(5) . .
C39 C40 C41 C36 0.4(5) . .
C37 C36 C41 C40 0.3(4) . .
C29 C36 C41 C40 178.4(3) . .
N2 C42 C43 C44 -1.3(5) . .
C42 C43 C44 C43 0.6(2) . 2_655
N1 C1 N1 C2 1.27(11) 2_655 .
Pd1 C1 N1 C2 -178.73(11) . .
N1 C1 N1 C9 -172.6(2) 2_655 .
Pd1 C1 N1 C9 7.4(2) . .
C2 C2 N1 C1 -3.4(3) 2_655 .
C3 C2 N1 C1 174.9(3) . .
C2 C2 N1 C9 170.6(2) 2_655 .
C3 C2 N1 C9 -11.1(4) . .
C14 C9 N1 C1 -77.6(3) . .
C10 C9 N1 C1 104.0(3) . .
C14 C9 N1 C2 109.4(3) . .
C10 C9 N1 C2 -69.0(3) . .
C43 C42 N2 C42 0.7(3) . 2_655
C43 C42 N2 Pd1 -179.3(3) . .
C11 C12 O1 C15 177.9(3) . .
C13 C12 O1 C15 -1.8(4) . .
N1 C1 Pd1 N2 -60(100) 2_655 .
N1 C1 Pd1 N2 120(100) . .
N1 C1 Pd1 Cl1 -69.43(10) 2_655 2_655
N1 C1 Pd1 Cl1 110.57(10) . 2_655
N1 C1 Pd1 Cl1 110.57(10) 2_655 .
N1 C1 Pd1 Cl1 -69.43(10) . .
C42 N2 Pd1 C1 149(100) . .
C42 N2 Pd1 C1 -31(100) 2_655 .
C42 N2 Pd1 Cl1 158.03(17) . 2_655
C42 N2 Pd1 Cl1 -21.97(17) 2_655 2_655
C42 N2 Pd1 Cl1 -21.97(17) . .
C42 N2 Pd1 Cl1 158.03(17) 2_655 .

loop_
_platon_squeeze_void_nr
_platon_squeeze_void_average_x
_platon_squeeze_void_average_y
_platon_squeeze_void_average_z
_platon_squeeze_void_volume
_platon_squeeze_void_count_electrons
_platon_squeeze_void_content
1 0.000 0.500 0.000 371 93 ' '
2 0.000 0.500 0.500 371 93 ' '
3 0.500 1.000 0.500 371 93 ' '
4 0.500 0.000 1.000 371 93 ' '
